data_2212241
loop_
_publ_author_name
'Li-Jun Wang'
'Hong Jiang'
'Yong Wang'
'Kui-Zhan Shao'
'Zhong-Min Su'

_publ_section_title
;
 Bis[2,2'-(butane-1,4-diyl)bis(1<i>H</i>-benzimidazolium)]
 \a-octamolybdate(VI)
;
_journal_coeditor_code HY2039
_journal_issue 2
_journal_name_full 'Acta Crystallographica Section E'
_journal_page_first m584
_journal_page_last m586
_journal_paper_doi 10.1107/S1600536807003017
_journal_volume 63
_journal_year 2007
_chemical_formula_iupac '(C18 H20 N4)2 [Mo8 O26]'
_chemical_formula_moiety '2(C18 H20 N4 2+), Mo8 O26 4-'
_chemical_formula_sum 'C36 H40 Mo8 N8 O26'
_chemical_formula_weight 1768.28
_chemical_name_systematic
;
Bis[2,2'-(butane-1,4-diyl)bis(1H-benzimidazolium)] \a-octamolybdate(VI)
;
_space_group_IT_number 14
_symmetry_cell_setting monoclinic
_symmetry_space_group_name_Hall '-P 2ybc'
_symmetry_space_group_name_H-M 'P 1 21/c 1'
_atom_sites_solution_hydrogens geom
_atom_sites_solution_primary direct
_atom_sites_solution_secondary difmap
_audit_creation_method SHELXL-97
_cell_angle_alpha 90.00
_cell_angle_beta 104.9890(10)
_cell_angle_gamma 90.00
_cell_formula_units_Z 2
_cell_length_a 10.4046(4)
_cell_length_b 18.0223(7)
_cell_length_c 14.0282(5)
_cell_measurement_reflns_used 8751
_cell_measurement_temperature 293(2)
_cell_measurement_theta_max 28.16
_cell_measurement_theta_min 1.98
_cell_volume 2540.99(17)
_computing_cell_refinement 'SAINT (Bruker, 2004)'
_computing_data_collection 'APEX2 (Bruker, 2004)'
_computing_data_reduction SAINT
_computing_molecular_graphics 'SHELXTL-Plus (Sheldrick, 1990)'
_computing_publication_material SHELXTL-Plus
_computing_structure_refinement 'SHELXL97 (Sheldrick, 1997)'
_computing_structure_solution 'SHELXS97 (Sheldrick, 1997)'
_diffrn_ambient_temperature 293(2)
_diffrn_measured_fraction_theta_full 0.999
_diffrn_measured_fraction_theta_max 0.949
_diffrn_measurement_device_type 'Bruker SMART APEX2 CCD'
_diffrn_measurement_method '\f and \w'
_diffrn_radiation_monochromator graphite
_diffrn_radiation_source 'fine-focus sealed tube'
_diffrn_radiation_type MoK\a
_diffrn_radiation_wavelength 0.71073
_diffrn_reflns_av_R_equivalents 0.0337
_diffrn_reflns_av_sigmaI/netI 0.0542
_diffrn_reflns_limit_h_max 13
_diffrn_reflns_limit_h_min -13
_diffrn_reflns_limit_k_max 23
_diffrn_reflns_limit_k_min -20
_diffrn_reflns_limit_l_max 11
_diffrn_reflns_limit_l_min -18
_diffrn_reflns_number 15487
_diffrn_reflns_theta_full 25.00
_diffrn_reflns_theta_max 28.27
_diffrn_reflns_theta_min 1.88
_exptl_absorpt_coefficient_mu 2.002
_exptl_absorpt_correction_T_max 0.7272
_exptl_absorpt_correction_T_min 0.6346
_exptl_absorpt_correction_type multi-scan
_exptl_absorpt_process_details '(SADABS; Bruker, 2004)'
_exptl_crystal_colour colorless
_exptl_crystal_density_diffrn 2.311
_exptl_crystal_density_method 'not measured'
_exptl_crystal_description block
_exptl_crystal_F_000 1712
_exptl_crystal_size_max 0.25
_exptl_crystal_size_mid 0.20
_exptl_crystal_size_min 0.17
_refine_diff_density_max 0.529
_refine_diff_density_min -0.510
_refine_ls_extinction_method none
_refine_ls_goodness_of_fit_ref 1.002
_refine_ls_hydrogen_treatment mixed
_refine_ls_matrix_type full
_refine_ls_number_parameters 368
_refine_ls_number_reflns 5972
_refine_ls_number_restraints 4
_refine_ls_restrained_S_all 1.002
_refine_ls_R_factor_all 0.0466
_refine_ls_R_factor_gt 0.0281
_refine_ls_shift/su_max 0.001
_refine_ls_shift/su_mean 0.000
_refine_ls_structure_factor_coef Fsqd
_refine_ls_weighting_details 'calc w=1/[\s^2^(Fo^2^)+(0.0139P)^2^] where P=(Fo^2^+2Fc^2^)/3'
_refine_ls_weighting_scheme calc
_refine_ls_wR_factor_gt 0.0472
_refine_ls_wR_factor_ref 0.0489
_reflns_number_gt 4246
_reflns_number_total 5972
_reflns_threshold_expression I>2\s(I)
_cod_data_source_file hy2039.cif
_cod_data_source_block I
_cod_original_sg_symbol_H-M 'P 21/c'
_cod_database_code 2212241
_cod_database_fobs_code 2212241

loop_
_symmetry_equiv_pos_as_xyz
'x, y, z'
'-x, y+1/2, -z+1/2'
'-x, -y, -z'
'x, -y-1/2, z-1/2'

loop_
_atom_site_type_symbol
_atom_site_label
_atom_site_fract_x
_atom_site_fract_y
_atom_site_fract_z
_atom_site_U_iso_or_equiv
_atom_site_adp_type
_atom_site_calc_flag
_atom_site_refinement_flags
_atom_site_occupancy
C C1 0.9758(3) 0.6613(2) 0.4043(2) 0.0298(8) Uani d . 1
C C2 1.0577(4) 0.6009(2) 0.4350(3) 0.0392(10) Uani d . 1
H H2 1.0255 0.5525 0.4273 0.047 Uiso calc R 1
C C3 1.1905(4) 0.6164(2) 0.4780(3) 0.0480(11) Uani d . 1
H H3 1.2492 0.5776 0.5007 0.058 Uiso calc R 1
C C4 1.2379(4) 0.6889(2) 0.4880(3) 0.0482(11) Uani d . 1
H H4 1.3278 0.6969 0.5171 0.058 Uiso calc R 1
C C5 1.1570(4) 0.7491(2) 0.4563(3) 0.0414(10) Uani d . 1
H H5 1.1896 0.7974 0.4625 0.050 Uiso calc R 1
C C6 1.0238(3) 0.73349(19) 0.4147(2) 0.0279(8) Uani d . 1
C C7 0.8046(3) 0.7376(2) 0.3486(2) 0.0293(8) Uani d . 1
C C8 0.6678(3) 0.7669(2) 0.3127(3) 0.0420(10) Uani d . 1
H H8A 0.6614 0.7921 0.2506 0.050 Uiso calc R 1
H H8B 0.6544 0.8040 0.3594 0.050 Uiso calc R 1
C C9 0.5570(3) 0.71235(19) 0.2976(3) 0.0362(9) Uani d . 1
H H9A 0.5629 0.6857 0.3587 0.043 Uiso calc R 1
H H9B 0.5655 0.6765 0.2480 0.043 Uiso calc R 1
C C10 0.4231(3) 0.7499(2) 0.2651(3) 0.0408(10) Uani d . 1
H H10A 0.4147 0.7848 0.3158 0.049 Uiso calc R 1
H H10B 0.4196 0.7781 0.2056 0.049 Uiso calc R 1
C C11 0.3086(3) 0.6986(2) 0.2457(3) 0.0471(11) Uani d . 1
H H11A 0.3105 0.6719 0.3060 0.057 Uiso calc R 1
H H11B 0.3191 0.6626 0.1969 0.057 Uiso calc R 1
C C12 0.1762(3) 0.7346(2) 0.2100(3) 0.0330(9) Uani d . 1
C C13 0.0146(3) 0.81803(19) 0.1704(2) 0.0275(8) Uani d . 1
C C14 -0.0613(3) 0.8818(2) 0.1530(2) 0.0337(9) Uani d . 1
H H14 -0.0248 0.9283 0.1713 0.040 Uiso calc R 1
C C15 -0.1949(4) 0.8724(2) 0.1068(3) 0.0410(10) Uani d . 1
H H15 -0.2495 0.9140 0.0928 0.049 Uiso calc R 1
C C16 -0.2497(4) 0.8027(2) 0.0807(3) 0.0445(11) Uani d . 1
H H16 -0.3404 0.7988 0.0511 0.053 Uiso calc R 1
C C17 -0.1734(4) 0.7390(2) 0.0977(3) 0.0401(10) Uani d . 1
H H17 -0.2099 0.6923 0.0797 0.048 Uiso calc R 1
C C18 -0.0402(3) 0.7485(2) 0.1428(2) 0.0304(9) Uani d . 1
H H1N 0.790(3) 0.6286(11) 0.353(2) 0.025(10) Uiso d D 1
H H2N 0.913(3) 0.8263(6) 0.372(2) 0.036(11) Uiso d D 1
H H3N 0.062(3) 0.6523(7) 0.157(2) 0.023(9) Uiso d D 1
H H4N 0.199(2) 0.8427(12) 0.2395(19) 0.021(9) Uiso d D 1
Mo Mo1 0.25541(3) 1.007625(16) 0.61400(2) 0.02396(8) Uani d . 1
Mo Mo2 0.18363(3) 0.989493(16) 0.37032(2) 0.02410(8) Uani d . 1
Mo Mo3 0.42520(3) 0.982011(17) 0.24970(2) 0.02662(8) Uani d . 1
Mo Mo4 0.50688(3) 0.899620(15) 0.51459(2) 0.02107(7) Uani d . 1
N N1 0.8392(3) 0.66718(17) 0.3625(2) 0.0320(7) Uani d D 1
N N2 0.9143(3) 0.77928(17) 0.3783(2) 0.0331(7) Uani d D 1
N N3 0.0639(3) 0.69836(17) 0.1699(2) 0.0351(8) Uani d D 1
N N4 0.1499(3) 0.80641(16) 0.2125(2) 0.0320(7) Uani d D 1
O O1 0.4122(2) 0.96725(12) 0.70288(15) 0.0271(6) Uani d . 1
O O2 0.18687(19) 1.04716(12) 0.48453(15) 0.0246(5) Uani d . 1
O O3 0.2901(2) 0.93402(12) 0.29781(15) 0.0264(5) Uani d . 1
O O4 0.3437(2) 0.93510(12) 0.50391(15) 0.0279(6) Uani d . 1
O O5 0.3785(2) 1.06017(12) 0.38055(15) 0.0270(6) Uani d . 1
O O6 0.5037(2) 0.80615(13) 0.52726(17) 0.0384(6) Uani d . 1
O O7 0.4446(2) 1.07828(13) 0.59488(16) 0.0303(6) Uani d . 1
O O8 0.2160(2) 1.07780(13) 0.68083(17) 0.0343(6) Uani d . 1
O O9 0.1446(2) 0.93920(13) 0.61814(16) 0.0345(6) Uani d . 1
O O10 0.0961(2) 1.04612(13) 0.28055(17) 0.0367(6) Uani d . 1
O O11 0.0792(2) 0.91911(12) 0.37758(16) 0.0338(6) Uani d . 1
O O12 0.3343(2) 1.04231(13) 0.16460(16) 0.0357(6) Uani d . 1
O O13 0.4659(2) 0.91280(13) 0.18200(16) 0.0375(6) Uani d . 1

loop_
_atom_site_aniso_label
_atom_site_aniso_U_11
_atom_site_aniso_U_22
_atom_site_aniso_U_33
_atom_site_aniso_U_12
_atom_site_aniso_U_13
_atom_site_aniso_U_23
C1 0.027(2) 0.032(2) 0.028(2) -0.0001(17) 0.0026(16) -0.0026(16)
C2 0.040(2) 0.029(2) 0.043(2) -0.0007(19) 0.0015(19) -0.0020(18)
C3 0.041(3) 0.047(3) 0.048(3) 0.012(2) -0.003(2) 0.005(2)
C4 0.036(2) 0.054(3) 0.047(3) -0.005(2) -0.004(2) 0.001(2)
C5 0.039(2) 0.037(3) 0.045(3) -0.013(2) 0.004(2) -0.0015(19)
C6 0.027(2) 0.026(2) 0.031(2) 0.0001(16) 0.0091(17) -0.0002(16)
C7 0.032(2) 0.025(2) 0.033(2) -0.0015(17) 0.0126(17) 0.0015(16)
C8 0.034(2) 0.029(2) 0.061(3) 0.0010(18) 0.010(2) 0.0046(19)
C9 0.032(2) 0.027(2) 0.046(3) -0.0003(17) 0.0030(18) -0.0043(17)
C10 0.031(2) 0.028(2) 0.060(3) 0.0016(18) 0.006(2) 0.0023(18)
C11 0.030(2) 0.033(2) 0.076(3) 0.0046(19) 0.009(2) -0.002(2)
C12 0.030(2) 0.023(2) 0.046(2) -0.0003(17) 0.0119(18) -0.0035(17)
C13 0.030(2) 0.024(2) 0.030(2) -0.0004(16) 0.0114(17) -0.0054(15)
C14 0.036(2) 0.030(2) 0.033(2) -0.0051(17) 0.0059(18) -0.0063(16)
C15 0.037(2) 0.043(3) 0.041(2) 0.010(2) 0.007(2) 0.0055(19)
C16 0.029(2) 0.047(3) 0.051(3) -0.005(2) 0.0002(19) -0.009(2)
C17 0.035(2) 0.034(2) 0.050(3) -0.0110(19) 0.008(2) -0.0105(18)
C18 0.029(2) 0.027(2) 0.036(2) -0.0018(17) 0.0102(17) -0.0078(16)
Mo1 0.01855(14) 0.02050(17) 0.03337(19) 0.00091(13) 0.00767(13) 0.00068(13)
Mo2 0.01702(14) 0.02043(17) 0.03205(18) 0.00033(13) 0.00130(13) -0.00042(13)
Mo3 0.02222(16) 0.02049(17) 0.03558(19) -0.00017(13) 0.00465(14) -0.00079(13)
Mo4 0.01662(14) 0.01436(15) 0.03112(18) 0.00056(12) 0.00417(13) -0.00009(12)
N1 0.0282(18) 0.0255(19) 0.041(2) -0.0054(15) 0.0060(15) -0.0029(15)
N2 0.0335(18) 0.0223(19) 0.044(2) -0.0053(16) 0.0113(15) 0.0001(15)
N3 0.0303(18) 0.0185(18) 0.056(2) -0.0049(15) 0.0109(16) -0.0124(15)
N4 0.0249(17) 0.0199(18) 0.048(2) -0.0045(14) 0.0045(15) -0.0084(15)
O1 0.0231(12) 0.0260(14) 0.0320(14) -0.0018(10) 0.0068(11) 0.0034(10)
O2 0.0192(12) 0.0209(13) 0.0329(14) 0.0009(10) 0.0054(11) 0.0011(10)
O3 0.0216(12) 0.0244(13) 0.0311(14) -0.0015(10) 0.0030(11) -0.0047(10)
O4 0.0200(12) 0.0291(14) 0.0325(14) 0.0058(11) 0.0031(11) -0.0006(10)
O5 0.0221(13) 0.0267(14) 0.0318(14) -0.0027(10) 0.0065(11) -0.0018(10)
O6 0.0370(14) 0.0181(14) 0.0563(17) -0.0001(12) 0.0050(13) 0.0007(12)
O7 0.0264(13) 0.0321(15) 0.0340(15) -0.0059(11) 0.0109(11) -0.0071(11)
O8 0.0308(14) 0.0319(15) 0.0430(16) 0.0037(12) 0.0146(12) -0.0031(12)
O9 0.0243(13) 0.0300(15) 0.0484(17) -0.0026(11) 0.0081(12) 0.0074(12)
O10 0.0295(14) 0.0377(16) 0.0391(16) 0.0065(12) 0.0024(12) 0.0086(12)
O11 0.0243(13) 0.0281(15) 0.0464(16) -0.0046(11) 0.0043(12) -0.0022(11)
O12 0.0311(14) 0.0279(15) 0.0426(16) 0.0037(11) -0.0007(12) 0.0017(11)
O13 0.0393(15) 0.0297(16) 0.0454(16) 0.0024(12) 0.0144(12) -0.0057(12)

loop_
_atom_type_symbol
_atom_type_description
_atom_type_scat_dispersion_real
_atom_type_scat_dispersion_imag
_atom_type_scat_source
C C 0.0033 0.0016 'International Tables Vol C Tables 4.2.6.8 and 6.1.1.4'
H H 0.0000 0.0000 'International Tables Vol C Tables 4.2.6.8 and 6.1.1.4'
N N 0.0061 0.0033 'International Tables Vol C Tables 4.2.6.8 and 6.1.1.4'
O O 0.0106 0.0060 'International Tables Vol C Tables 4.2.6.8 and 6.1.1.4'
Mo Mo -1.6832 0.6857 'International Tables Vol C Tables 4.2.6.8 and 6.1.1.4'

loop_
_geom_angle_atom_site_label_1
_geom_angle_atom_site_label_2
_geom_angle_atom_site_label_3
_geom_angle_site_symmetry_1
_geom_angle_site_symmetry_3
_geom_angle
C2 C1 C6 . . 122.1(3)
C2 C1 N1 . . 132.0(3)
C6 C1 N1 . . 105.9(3)
C1 C2 C3 . . 116.2(4)
C1 C2 H2 . . 121.9
C3 C2 H2 . . 121.9
C2 C3 C4 . . 121.4(4)
C2 C3 H3 . . 119.3
C4 C3 H3 . . 119.3
C5 C4 C3 . . 122.5(4)
C5 C4 H4 . . 118.7
C3 C4 H4 . . 118.7
C4 C5 C6 . . 115.9(4)
C4 C5 H5 . . 122.0
C6 C5 H5 . . 122.0
C5 C6 C1 . . 121.9(3)
C5 C6 N2 . . 131.9(3)
C1 C6 N2 . . 106.2(3)
N1 C7 N2 . . 108.4(3)
N1 C7 C8 . . 126.6(3)
N2 C7 C8 . . 124.9(3)
C7 C8 C9 . . 117.0(3)
C7 C8 H8A . . 108.0
C9 C8 H8A . . 108.0
C7 C8 H8B . . 108.0
C9 C8 H8B . . 108.0
H8A C8 H8B . . 107.3
C8 C9 C10 . . 111.5(3)
C8 C9 H9A . . 109.3
C10 C9 H9A . . 109.3
C8 C9 H9B . . 109.3
C10 C9 H9B . . 109.3
H9A C9 H9B . . 108.0
C11 C10 C9 . . 114.3(3)
C11 C10 H10A . . 108.7
C9 C10 H10A . . 108.7
C11 C10 H10B . . 108.7
C9 C10 H10B . . 108.7
H10A C10 H10B . . 107.6
C10 C11 C12 . . 115.0(3)
C10 C11 H11A . . 108.5
C12 C11 H11A . . 108.5
C10 C11 H11B . . 108.5
C12 C11 H11B . . 108.5
H11A C11 H11B . . 107.5
N4 C12 N3 . . 109.0(3)
N4 C12 C11 . . 126.6(3)
N3 C12 C11 . . 124.4(3)
C14 C13 C18 . . 121.7(3)
C14 C13 N4 . . 132.0(3)
C18 C13 N4 . . 106.2(3)
C13 C14 C15 . . 116.2(3)
C13 C14 H14 . . 121.9
C15 C14 H14 . . 121.9
C14 C15 C16 . . 121.8(4)
C14 C15 H15 . . 119.1
C16 C15 H15 . . 119.1
C17 C16 C15 . . 121.9(4)
C17 C16 H16 . . 119.1
C15 C16 H16 . . 119.1
C18 C17 C16 . . 116.2(4)
C18 C17 H17 . . 121.9
C16 C17 H17 . . 121.9
C17 C18 N3 . . 131.8(3)
C17 C18 C13 . . 122.2(3)
N3 C18 C13 . . 106.1(3)
O8 Mo1 O9 . . 105.10(11)
O8 Mo1 O2 . . 99.45(10)
O9 Mo1 O2 . . 102.34(10)
O8 Mo1 O1 . . 102.17(10)
O9 Mo1 O1 . . 99.93(10)
O2 Mo1 O1 . . 143.52(9)
O8 Mo1 O4 . . 164.15(10)
O9 Mo1 O4 . . 90.15(9)
O2 Mo1 O4 . . 72.53(8)
O1 Mo1 O4 . . 78.92(8)
O8 Mo1 O7 . . 89.36(9)
O9 Mo1 O7 . . 164.86(9)
O2 Mo1 O7 . . 79.18(8)
O1 Mo1 O7 . . 72.09(8)
O4 Mo1 O7 . . 75.84(7)
O11 Mo2 O10 . . 105.46(11)
O11 Mo2 O2 . . 103.34(10)
O10 Mo2 O2 . . 100.73(10)
O11 Mo2 O3 . . 96.14(10)
O10 Mo2 O3 . . 100.89(10)
O2 Mo2 O3 . . 145.70(9)
O11 Mo2 O5 . . 162.57(9)
O10 Mo2 O5 . . 90.47(9)
O2 Mo2 O5 . . 80.02(8)
O3 Mo2 O5 . . 73.50(8)
O11 Mo2 O4 . . 88.47(9)
O10 Mo2 O4 . . 165.80(10)
O2 Mo2 O4 . . 72.82(8)
O3 Mo2 O4 . . 79.86(8)
O5 Mo2 O4 . . 76.07(7)
O13 Mo3 O12 . . 104.56(11)
O13 Mo3 O1 . 3_676 102.94(10)
O12 Mo3 O1 . 3_676 102.82(10)
O13 Mo3 O3 . . 100.29(10)
O12 Mo3 O3 . . 102.10(10)
O1 Mo3 O3 3_676 . 140.12(9)
O13 Mo3 O5 . . 166.02(9)
O12 Mo3 O5 . . 88.66(9)
O1 Mo3 O5 3_676 . 77.97(8)
O3 Mo3 O5 . . 72.00(8)
O13 Mo3 O7 . 3_676 90.64(9)
O12 Mo3 O7 . 3_676 164.59(9)
O1 Mo3 O7 3_676 3_676 70.65(8)
O3 Mo3 O7 . 3_676 77.16(8)
O5 Mo3 O7 . 3_676 76.41(7)
O6 Mo4 O7 . 3_676 109.28(11)
O6 Mo4 O4 . . 108.73(11)
O7 Mo4 O4 3_676 . 108.86(10)
O6 Mo4 O5 . 3_676 110.06(11)
O7 Mo4 O5 3_676 3_676 109.93(10)
O4 Mo4 O5 . 3_676 109.95(10)
C7 N1 C1 . . 110.1(3)
C7 N1 H1N . . 129(2)
C1 N1 H1N . . 120(2)
C7 N2 C6 . . 109.4(3)
C7 N2 H2N . . 122(2)
C6 N2 H2N . . 128(2)
C12 N3 C18 . . 109.5(3)
C12 N3 H3N . . 123(2)
C18 N3 H3N . . 127(2)
C12 N4 C13 . . 109.2(3)
C12 N4 H4N . . 131(2)
C13 N4 H4N . . 120(2)
Mo3 O1 Mo1 3_676 . 125.36(12)
Mo2 O2 Mo1 . . 121.20(11)
Mo3 O3 Mo2 . . 121.13(11)
Mo4 O4 Mo2 . . 132.27(11)
Mo4 O4 Mo1 . . 131.35(11)
Mo2 O4 Mo1 . . 88.61(7)
Mo4 O5 Mo2 3_676 . 130.23(10)
Mo4 O5 Mo3 3_676 . 128.81(10)
Mo2 O5 Mo3 . . 88.75(7)
Mo4 O7 Mo1 3_676 . 129.35(11)
Mo4 O7 Mo3 3_676 3_676 129.73(11)
Mo1 O7 Mo3 . 3_676 86.98(7)

loop_
_geom_bond_atom_site_label_1
_geom_bond_atom_site_label_2
_geom_bond_site_symmetry_2
_geom_bond_distance
C1 C2 . 1.382(5)
C1 C6 . 1.387(5)
C1 N1 . 1.395(4)
C2 C3 . 1.386(5)
C2 H2 . 0.9300
C3 C4 . 1.390(5)
C3 H3 . 0.9300
C4 C5 . 1.375(5)
C4 H4 . 0.9300
C5 C6 . 1.387(4)
C5 H5 . 0.9300
C6 N2 . 1.392(4)
C7 N1 . 1.320(4)
C7 N2 . 1.340(4)
C7 C8 . 1.479(4)
C8 C9 . 1.489(4)
C8 H8A . 0.9700
C8 H8B . 0.9700
C9 C10 . 1.510(4)
C9 H9A . 0.9700
C9 H9B . 0.9700
C10 C11 . 1.476(5)
C10 H10A . 0.9700
C10 H10B . 0.9700
C11 C12 . 1.487(5)
C11 H11A . 0.9700
C11 H11B . 0.9700
C12 N4 . 1.326(4)
C12 N3 . 1.330(4)
C13 C14 . 1.379(4)
C13 C18 . 1.389(4)
C13 N4 . 1.394(4)
C14 C15 . 1.384(4)
C14 H14 . 0.9300
C15 C16 . 1.390(5)
C15 H15 . 0.9300
C16 C17 . 1.381(5)
C16 H16 . 0.9300
C17 C18 . 1.378(4)
C17 H17 . 0.9300
C18 N3 . 1.386(4)
Mo1 O8 . 1.687(2)
Mo1 O9 . 1.699(2)
Mo1 O2 . 1.909(2)
Mo1 O1 . 1.922(2)
Mo1 O4 . 2.381(2)
Mo1 O7 . 2.417(2)
Mo2 O11 . 1.691(2)
Mo2 O10 . 1.692(2)
Mo2 O2 . 1.903(2)
Mo2 O3 . 1.961(2)
Mo2 O5 . 2.367(2)
Mo2 O4 . 2.373(2)
Mo3 O13 . 1.687(2)
Mo3 O12 . 1.708(2)
Mo3 O1 3_676 1.886(2)
Mo3 O3 . 1.916(2)
Mo3 O5 . 2.460(2)
Mo3 O7 3_676 2.498(2)
Mo4 O6 . 1.695(2)
Mo4 O7 3_676 1.781(2)
Mo4 O4 . 1.784(2)
Mo4 O5 3_676 1.790(2)
N1 H1N . 0.851(10)
N2 H2N . 0.852(10)
N3 H3N . 0.848(10)
N4 H4N . 0.858(10)
O1 Mo3 3_676 1.886(2)
O5 Mo4 3_676 1.790(2)
O7 Mo4 3_676 1.781(2)
O7 Mo3 3_676 2.498(2)

loop_
_geom_hbond_atom_site_label_D
_geom_hbond_atom_site_label_H
_geom_hbond_atom_site_label_A
_geom_hbond_site_symmetry_A
_geom_hbond_distance_DH
_geom_hbond_distance_HA
_geom_hbond_distance_DA
_geom_hbond_angle_DHA
_geom_hbond_publ_flag
N1 H1N O12 2_645 0.850(10) 2.00(2) 2.848(4) 175(3) y
N2 H2N O11 1_655 0.850(10) 2.39(2) 3.050(4) 134(3) y
N2 H2N O8 3_676 0.850(10) 2.20(2) 2.929(4) 144(3) y
N3 H3N O9 4_575 0.850(10) 2.00(2) 2.774(4) 151(3) y
N4 H4N O3 . 0.860(10) 1.970(10) 2.819(3) 172(3) y

loop_
_geom_torsion_atom_site_label_1
_geom_torsion_atom_site_label_2
_geom_torsion_atom_site_label_3
_geom_torsion_atom_site_label_4
_geom_torsion_site_symmetry_1
_geom_torsion_site_symmetry_4
_geom_torsion
C6 C1 C2 C3 . . 0.8(5)
N1 C1 C2 C3 . . -177.2(4)
C1 C2 C3 C4 . . -0.9(6)
C2 C3 C4 C5 . . 0.1(6)
C3 C4 C5 C6 . . 0.8(6)
C4 C5 C6 C1 . . -1.0(5)
C4 C5 C6 N2 . . 177.5(4)
C2 C1 C6 C5 . . 0.1(6)
N1 C1 C6 C5 . . 178.6(3)
C2 C1 C6 N2 . . -178.7(3)
N1 C1 C6 N2 . . -0.2(4)
N1 C7 C8 C9 . . 4.8(6)
N2 C7 C8 C9 . . -170.9(3)
C7 C8 C9 C10 . . 177.6(3)
C8 C9 C10 C11 . . 178.2(3)
C9 C10 C11 C12 . . -177.8(3)
C10 C11 C12 N4 . . -14.1(6)
C10 C11 C12 N3 . . 166.0(4)
C18 C13 C14 C15 . . 0.2(5)
N4 C13 C14 C15 . . 178.5(3)
C13 C14 C15 C16 . . 0.9(5)
C14 C15 C16 C17 . . -1.3(6)
C15 C16 C17 C18 . . 0.6(6)
C16 C17 C18 N3 . . -179.5(4)
C16 C17 C18 C13 . . 0.5(6)
C14 C13 C18 C17 . . -0.9(5)
N4 C13 C18 C17 . . -179.6(3)
C14 C13 C18 N3 . . 179.0(3)
N4 C13 C18 N3 . . 0.4(4)
N2 C7 N1 C1 . . 1.0(4)
C8 C7 N1 C1 . . -175.2(3)
C2 C1 N1 C7 . . 177.7(4)
C6 C1 N1 C7 . . -0.5(4)
N1 C7 N2 C6 . . -1.2(4)
C8 C7 N2 C6 . . 175.2(3)
C5 C6 N2 C7 . . -177.8(4)
C1 C6 N2 C7 . . 0.9(4)
N4 C12 N3 C18 . . 1.4(4)
C11 C12 N3 C18 . . -178.6(3)
C17 C18 N3 C12 . . 178.9(4)
C13 C18 N3 C12 . . -1.1(4)
N3 C12 N4 C13 . . -1.2(4)
C11 C12 N4 C13 . . 178.9(3)
C14 C13 N4 C12 . . -178.0(4)
C18 C13 N4 C12 . . 0.5(4)
O8 Mo1 O1 Mo3 . 3_676 -63.43(15)
O9 Mo1 O1 Mo3 . 3_676 -171.39(13)
O2 Mo1 O1 Mo3 . 3_676 61.6(2)
O4 Mo1 O1 Mo3 . 3_676 100.42(13)
O7 Mo1 O1 Mo3 . 3_676 21.88(11)
O11 Mo2 O2 Mo1 . . 63.68(13)
O10 Mo2 O2 Mo1 . . 172.57(12)
O3 Mo2 O2 Mo1 . . -59.2(2)
O5 Mo2 O2 Mo1 . . -98.85(12)
O4 Mo2 O2 Mo1 . . -20.47(10)
O8 Mo1 O2 Mo2 . . -173.64(12)
O9 Mo1 O2 Mo2 . . -65.78(13)
O1 Mo1 O2 Mo2 . . 60.6(2)
O4 Mo1 O2 Mo2 . . 20.43(10)
O7 Mo1 O2 Mo2 . . 98.84(12)
O13 Mo3 O3 Mo2 . . -172.36(12)
O12 Mo3 O3 Mo2 . . -64.90(14)
O1 Mo3 O3 Mo2 3_676 . 62.73(19)
O5 Mo3 O3 Mo2 . . 19.67(10)
O7 Mo3 O3 Mo2 3_676 . 99.33(12)
O11 Mo2 O3 Mo3 . . 174.01(12)
O10 Mo2 O3 Mo3 . . 66.93(14)
O2 Mo2 O3 Mo3 . . -61.3(2)
O5 Mo2 O3 Mo3 . . -20.30(10)
O4 Mo2 O3 Mo3 . . -98.65(12)
O6 Mo4 O4 Mo2 . . -110.78(16)
O7 Mo4 O4 Mo2 3_676 . 8.19(18)
O5 Mo4 O4 Mo2 3_676 . 128.66(14)
O6 Mo4 O4 Mo1 . . 110.08(15)
O7 Mo4 O4 Mo1 3_676 . -130.96(14)
O5 Mo4 O4 Mo1 3_676 . -10.48(18)
O11 Mo2 O4 Mo4 . . 118.83(16)
O10 Mo2 O4 Mo4 . . -72.0(4)
O2 Mo2 O4 Mo4 . . -136.70(17)
O3 Mo2 O4 Mo4 . . 22.32(15)
O5 Mo2 O4 Mo4 . . -53.03(15)
O11 Mo2 O4 Mo1 . . -90.59(9)
O10 Mo2 O4 Mo1 . . 78.6(4)
O2 Mo2 O4 Mo1 . . 13.88(7)
O3 Mo2 O4 Mo1 . . 172.90(9)
O5 Mo2 O4 Mo1 . . 97.55(8)
O8 Mo1 O4 Mo4 . . 75.8(4)
O9 Mo1 O4 Mo4 . . -119.93(16)
O2 Mo1 O4 Mo4 . . 137.18(17)
O1 Mo1 O4 Mo4 . . -19.83(15)
O7 Mo1 O4 Mo4 . . 54.27(14)
O8 Mo1 O4 Mo2 . . -75.3(3)
O9 Mo1 O4 Mo2 . . 89.04(9)
O2 Mo1 O4 Mo2 . . -13.86(7)
O1 Mo1 O4 Mo2 . . -170.87(9)
O7 Mo1 O4 Mo2 . . -96.76(8)
O11 Mo2 O5 Mo4 . 3_676 -74.8(3)
O10 Mo2 O5 Mo4 . 3_676 128.78(16)
O2 Mo2 O5 Mo4 . 3_676 27.97(14)
O3 Mo2 O5 Mo4 . 3_676 -130.00(16)
O4 Mo2 O5 Mo4 . 3_676 -46.65(14)
O11 Mo2 O5 Mo3 . . 68.5(3)
O10 Mo2 O5 Mo3 . . -87.84(9)
O2 Mo2 O5 Mo3 . . 171.35(9)
O3 Mo2 O5 Mo3 . . 13.38(7)
O4 Mo2 O5 Mo3 . . 96.73(7)
O13 Mo3 O5 Mo4 . 3_676 72.3(4)
O12 Mo3 O5 Mo4 . 3_676 -126.39(15)
O1 Mo3 O5 Mo4 3_676 3_676 -22.98(14)
O3 Mo3 O5 Mo4 . 3_676 130.43(15)
O7 Mo3 O5 Mo4 3_676 3_676 49.74(13)
O13 Mo3 O5 Mo2 . . -72.0(4)
O12 Mo3 O5 Mo2 . . 89.37(9)
O1 Mo3 O5 Mo2 3_676 . -167.22(9)
O3 Mo3 O5 Mo2 . . -13.81(7)
O7 Mo3 O5 Mo2 3_676 . -94.50(7)
O8 Mo1 O7 Mo4 . 3_676 -128.61(16)
O9 Mo1 O7 Mo4 . 3_676 68.4(4)
O2 Mo1 O7 Mo4 . 3_676 -28.86(14)
O1 Mo1 O7 Mo4 . 3_676 128.37(16)
O4 Mo1 O7 Mo4 . 3_676 45.65(14)
O8 Mo1 O7 Mo3 . 3_676 89.73(9)
O9 Mo1 O7 Mo3 . 3_676 -73.2(4)
O2 Mo1 O7 Mo3 . 3_676 -170.52(9)
O1 Mo1 O7 Mo3 . 3_676 -13.29(7)
O4 Mo1 O7 Mo3 . 3_676 -96.01(7)
